data_4324061
loop_
_publ_author_name
'Paul V. Bernhardt'
'Karl A. Byriel'
'Colin H. L. Kennard'
'Philip C. Sharpe'

_publ_contact_author
;
Dr Paul V. Bernhardt
Department of Chemistry
University of Queensland
Brisbane, 4072
Australia
;
_publ_contact_author_email bernhard@chem.chemistry.uq.oz.au
_publ_contact_author_fax '+61 7 3365 4273'
_publ_contact_author_phone '+61 7 3365 4266'
_publ_section_title
;
 The Potentially Hexadentate Isomeric Macrocycles trans- and
 cis-6,13-Diethyl-1,4,8,11-tetraazacyclotetradecane-6,13-diamine and Their
 Cobalt(III) Complexes: Unexpected Conformational Behavior
;
_journal_name_full 'Inorganic Chemistry'
_journal_page_first 2045
_journal_page_last 2052
_journal_paper_doi 10.1021/ic951260y
_journal_volume 35
_journal_year 1996
_chemical_formula_sum 'C14 H42 Cl4 N6 O18'
_chemical_formula_weight 724.34
_chemical_name_systematic
; 
trans-6,13-diammonio-6,13-diethyl-1,8-diaza-4,11-diazoniocyclotetradecane 
perchlorate dihydrate
;
_space_group_IT_number 2
_symmetry_cell_setting triclinic
_symmetry_space_group_name_Hall '-P 1'
_symmetry_space_group_name_H-M 'P -1'
_atom_sites_solution_hydrogens geom
_atom_sites_solution_primary direct
_atom_sites_solution_secondary difmap
_audit_creation_method SHELXL
_cell_angle_alpha 77.141(6)
_cell_angle_beta 86.539(9)
_cell_angle_gamma 86.465(9)
_cell_formula_units_Z 2
_cell_length_a 7.840(1)
_cell_length_b 13.6206(9)
_cell_length_c 14.246(1)
_cell_measurement_reflns_used 25
_cell_measurement_temperature 296
_cell_measurement_theta_max 14
_cell_measurement_theta_min 10
_cell_volume 1478.6(2)
_computing_cell_refinement 'Enraf-Nonius CAD4'
_computing_data_collection 'Enraf-Nonius CAD4 microvax controlled'
_computing_data_reduction 'DIFDAT, XTAL3.2'
_computing_molecular_graphics PLATON
_computing_publication_material SHELXL-93
_computing_structure_refinement SHELXL-93
_computing_structure_solution SHELXS-86
_diffrn_ambient_temperature 296
_diffrn_measurement_device 'Enraf-Nonius CAD4-circle diffractometer'
_diffrn_measurement_method '2\q/\w scan mode'
_diffrn_radiation_monochromator graphite
_diffrn_radiation_source 'fine-focus sealed tube'
_diffrn_radiation_type MoK\a
_diffrn_radiation_wavelength 0.71073
_diffrn_reflns_av_R_equivalents 0.0291
_diffrn_reflns_av_sigmaI/netI 0.0304
_diffrn_reflns_limit_h_max 9
_diffrn_reflns_limit_h_min -9
_diffrn_reflns_limit_k_max 16
_diffrn_reflns_limit_k_min -16
_diffrn_reflns_limit_l_max 16
_diffrn_reflns_limit_l_min -16
_diffrn_reflns_number 10388
_diffrn_reflns_theta_max 24.97
_diffrn_reflns_theta_min 1.47
_diffrn_standards_decay_% 0
_diffrn_standards_interval_count 250
_diffrn_standards_interval_time 7200
_diffrn_standards_number 3
_exptl_absorpt_coefficient_mu 0.487
_exptl_absorpt_correction_T_max 1.092
_exptl_absorpt_correction_T_min 0.997
_exptl_absorpt_correction_type empirical
_exptl_crystal_colour colourless
_exptl_crystal_density_diffrn 1.627
_exptl_crystal_description needle
_exptl_crystal_F_000 760
_exptl_crystal_size_max 0.60
_exptl_crystal_size_mid 0.33
_exptl_crystal_size_min 0.20
_refine_diff_density_max 0.361
_refine_diff_density_min -0.414
_refine_diff_density_rms 0.053
_refine_ls_extinction_method none
_refine_ls_goodness_of_fit_all 1.050
_refine_ls_goodness_of_fit_obs 1.078
_refine_ls_hydrogen_treatment refxyz
_refine_ls_matrix_type full
_refine_ls_number_parameters 547
_refine_ls_number_reflns 5194
_refine_ls_number_restraints 0
_refine_ls_restrained_S_all 1.050
_refine_ls_restrained_S_obs 1.078
_refine_ls_R_factor_all 0.0395
_refine_ls_R_factor_obs 0.0349
_refine_ls_shift/esd_max 0.003
_refine_ls_shift/esd_mean 0.000
_refine_ls_structure_factor_coef Fsqd
_refine_ls_weighting_details 'w=1/[\s^2^(Fo^2^)+(0.0458P)^2^+0.9253P] where P=(Fo^2^+2Fc^2^)/3'
_refine_ls_weighting_scheme calc
_refine_ls_wR_factor_all 0.0970
_refine_ls_wR_factor_obs 0.0933
_reflns_number_observed 4624
_reflns_number_total 5194
_reflns_observed_criterion >2sigma(I)
_cod_data_source_file ic951260y_1.cif
_cod_data_source_block 906pcs3
_cod_depositor_comments
;
The following automatic conversions were performed:

'_refine_ls_weighting_scheme' value 'calc
w=1/[\s^2^(Fo^2^)+(0.0458P)^2^+0.9253P] where P=(Fo^2^+2Fc^2^)/3' was
changed to 'calc'. New tag '_refine_ls_weighting_details' was
created. The value of the new tag was set to
'w=1/[\s^2^(Fo^2^)+(0.0458P)^2^+0.9253P] where P=(Fo^2^+2Fc^2^)/3'.

Automatic conversion script
Id: cif_fix_values 3143 2015-03-26 13:38:13Z robertas 
;
_cod_database_code 4324061
_cod_database_fobs_code 4324061

loop_
_symmetry_equiv_pos_as_xyz
'x, y, z'
'-x, -y, -z'

loop_
_atom_site_aniso_label
_atom_site_aniso_U_11
_atom_site_aniso_U_22
_atom_site_aniso_U_33
_atom_site_aniso_U_23
_atom_site_aniso_U_13
_atom_site_aniso_U_12
N11 0.0239(8) 0.0272(8) 0.0306(9) -0.0063(7) -0.0010(8) -0.0032(7)
N21 0.0234(8) 0.0256(8) 0.0288(8) -0.0034(7) -0.0009(7) -0.0019(6)
N31 0.0351(10) 0.0234(9) 0.0371(10) -0.0028(8) 0.0002(9) -0.0017(7)
C11 0.0291(10) 0.0259(10) 0.0331(11) -0.0073(8) -0.0021(9) -0.0037(8)
C21 0.0247(9) 0.0205(9) 0.0315(10) -0.0020(7) 0.0005(8) -0.0019(7)
C31 0.0256(10) 0.0269(10) 0.0306(10) -0.0030(8) -0.0005(8) -0.0005(8)
C41 0.0293(10) 0.0335(11) 0.0290(10) -0.0086(8) -0.0056(9) 0.0024(8)
C51 0.0275(10) 0.0326(10) 0.0314(10) -0.0113(9) -0.0046(8) -0.0017(8)
C61 0.0282(11) 0.0300(11) 0.0409(12) -0.0038(9) 0.0066(9) -0.0019(8)
C71 0.0454(14) 0.0505(15) 0.0438(14) -0.0103(11) 0.0133(12) 0.0000(12)
N12 0.0206(8) 0.0277(8) 0.0286(8) -0.0045(7) 0.0027(7) -0.0046(7)
N22 0.0218(8) 0.0246(8) 0.0301(8) -0.0026(7) 0.0004(7) -0.0029(6)
N32 0.0391(11) 0.0245(9) 0.0472(11) -0.0076(8) 0.0003(10) -0.0078(8)
C12 0.0251(10) 0.0256(9) 0.0340(10) -0.0070(8) 0.0030(8) -0.0028(8)
C22 0.0255(9) 0.0212(9) 0.0366(10) -0.0059(8) 0.0007(8) -0.0052(7)
C32 0.0241(10) 0.0265(10) 0.0339(10) -0.0041(8) 0.0023(8) -0.0056(8)
C42 0.0274(10) 0.0344(11) 0.0270(10) -0.0063(8) 0.0042(8) -0.0094(9)
C52 0.0253(10) 0.0337(10) 0.0290(10) -0.0096(8) 0.0060(8) -0.0060(8)
C62 0.0273(10) 0.0335(11) 0.0432(12) -0.0118(9) -0.0046(9) -0.0038(8)
C72 0.052(2) 0.055(2) 0.0462(14) -0.0166(12) -0.0111(12) 0.0023(13)
Cl1 0.0248(2) 0.0379(3) 0.0388(3) -0.0098(2) -0.0004(2) -0.0039(2)
O11 0.0670(12) 0.0592(11) 0.0598(11) 0.0145(9) -0.0128(10) -0.0281(10)
O12 0.0454(10) 0.0606(11) 0.0691(12) 0.0175(9) -0.0131(9) -0.0138(8)
O13 0.0710(13) 0.097(2) 0.0723(13) -0.0489(12) 0.0112(11) -0.0356(12)
O14 0.0494(12) 0.114(2) 0.102(2) -0.053(2) 0.0048(12) 0.0225(12)
Cl2 0.0244(2) 0.0291(2) 0.0316(2) -0.0004(2) 0.0022(2) -0.0028(2)
O21 0.0288(8) 0.0394(8) 0.0486(9) 0.0088(7) 0.0067(7) -0.0059(6)
O22 0.0770(13) 0.0532(10) 0.0362(9) -0.0113(8) 0.0023(8) -0.0001(9)
O23 0.0325(9) 0.0816(13) 0.0671(12) -0.0190(10) -0.0063(8) -0.0192(9)
O24 0.0655(12) 0.0395(9) 0.0602(11) 0.0119(8) 0.0171(9) 0.0152(8)
Cl3 0.0478(3) 0.0432(3) 0.0393(3) -0.0097(2) -0.0007(2) -0.0043(2)
O31 0.110(2) 0.0434(11) 0.0808(15) -0.0225(10) -0.0048(13) -0.0033(11)
O32 0.0570(11) 0.0777(13) 0.0681(12) -0.0310(11) 0.0087(10) -0.0298(10)
O33 0.0442(11) 0.117(2) 0.083(2) -0.0322(14) -0.0087(11) 0.0162(12)
O34 0.119(2) 0.128(2) 0.0446(12) 0.0055(13) -0.0043(13) -0.007(2)
Cl4 0.0385(3) 0.0489(3) 0.0410(3) 0.0000(2) -0.0036(2) -0.0112(2)
O41 0.0782(14) 0.0648(12) 0.0617(12) -0.0007(10) -0.0047(10) -0.0422(11)
O42 0.0677(13) 0.0774(14) 0.0583(12) 0.0174(10) -0.0139(10) -0.0085(11)
O43 0.094(2) 0.0733(14) 0.0759(14) -0.0219(11) -0.0040(12) -0.0410(12)
O44 0.0633(14) 0.132(2) 0.076(2) -0.0054(15) 0.0033(12) 0.0297(15)
O1 0.0480(11) 0.0385(10) 0.0607(11) -0.0090(8) 0.0047(9) 0.0004(8)
O2 0.0595(13) 0.0413(10) 0.0564(12) -0.0077(9) 0.0017(11) 0.0016(9)

loop_
_atom_site_label
_atom_site_type_symbol
_atom_site_fract_x
_atom_site_fract_y
_atom_site_fract_z
_atom_site_U_iso_or_equiv
_atom_site_thermal_displace_type
_atom_site_occupancy
_atom_site_calc_flag
_atom_site_refinement_flags
_atom_site_disorder_group
N11 N -0.2006(2) 0.07900(12) -0.07758(12) 0.0271(3) Uani 1 d . .
H111 H -0.1266(34) 0.0613(18) -0.0323(19) 0.042(7) Uiso 1 d . .
H112 H -0.2885(35) 0.0568(18) -0.0513(17) 0.035(6) Uiso 1 d . .
N21 N -0.0388(2) 0.10456(12) 0.08342(12) 0.0263(3) Uani 1 d . .
H21 H -0.1146(30) 0.0856(17) 0.1291(17) 0.030(6) Uiso 1 d . .
N31 N -0.2359(3) 0.34982(13) -0.05348(15) 0.0325(4) Uani 1 d . .
H311 H -0.3261(40) 0.3722(21) -0.0876(21) 0.055(8) Uiso 1 d . .
H312 H -0.2341(31) 0.3808(18) -0.0062(19) 0.037(6) Uiso 1 d . .
H313 H -0.1436(39) 0.3696(20) -0.0886(20) 0.051(8) Uiso 1 d . .
C11 C -0.0701(3) 0.21363(15) 0.0470(2) 0.0291(4) Uani 1 d . .
H11A H 0.0226(32) 0.2373(17) 0.0068(17) 0.035(6) Uiso 1 d . .
H11B H -0.0794(26) 0.2469(16) 0.0985(16) 0.025(5) Uiso 1 d . .
C21 C -0.2286(2) 0.23647(13) -0.01407(14) 0.0262(4) Uani 1 d . .
C31 C -0.2079(3) 0.19135(14) -0.10361(14) 0.0283(4) Uani 1 d . .
H31D H -0.3024(29) 0.2128(16) -0.1457(16) 0.029(5) Uiso 1 d . .
H31E H -0.1081(30) 0.2077(16) -0.1368(15) 0.028(5) Uiso 1 d . .
C41 C -0.1616(3) 0.0303(2) -0.16084(15) 0.0303(4) Uani 1 d . .
H41A H -0.0689(31) 0.0605(17) -0.1967(16) 0.034(6) Uiso 1 d . .
H41B H -0.2540(30) 0.0445(16) -0.1992(16) 0.032(6) Uiso 1 d . .
C51 C -0.1291(3) -0.0823(2) -0.1266(2) 0.0297(4) Uani 1 d . .
H51A H -0.2049(31) -0.1083(17) -0.0813(17) 0.032(6) Uiso 1 d . .
H51B H -0.1330(27) -0.1117(16) -0.1790(16) 0.026(5) Uiso 1 d . .
C61 C -0.3989(3) 0.2089(2) 0.0418(2) 0.0340(5) Uani 1 d . .
H61A H -0.4932(32) 0.2233(18) -0.0045(17) 0.039(6) Uiso 1 d . .
H61B H -0.3930(31) 0.1425(20) 0.0684(18) 0.041(6) Uiso 1 d . .
C71 C -0.4476(4) 0.2626(2) 0.1227(2) 0.0473(6) Uani 1 d . .
H71A H -0.5530(45) 0.2413(24) 0.1514(23) 0.072(9) Uiso 1 d . .
H71B H -0.4803(38) 0.3342(24) 0.0983(21) 0.064(8) Uiso 1 d . .
H71C H -0.3664(44) 0.2542(24) 0.1708(25) 0.072(10) Uiso 1 d . .
N12 N -0.7075(2) 0.41435(12) 0.55494(12) 0.0259(3) Uani 1 d . .
H121 H -0.6191(34) 0.4352(17) 0.5225(17) 0.036(6) Uiso 1 d . .
H122 H -0.7908(31) 0.4450(16) 0.5279(16) 0.027(6) Uiso 1 d . .
N22 N -0.4869(2) 0.42661(12) 0.38964(12) 0.0260(3) Uani 1 d . .
H22 H -0.5511(29) 0.4584(17) 0.3474(17) 0.029(6) Uiso 1 d . .
N32 N -0.6844(3) 0.17504(13) 0.4638(2) 0.0368(4) Uani 1 d . .
H321 H -0.6441(35) 0.1475(20) 0.4088(20) 0.051(7) Uiso 1 d . .
H322 H -0.7858(46) 0.1511(24) 0.4822(23) 0.072(10) Uiso 1 d . .
H323 H -0.6136(33) 0.1455(19) 0.5057(19) 0.037(7) Uiso 1 d . .
C12 C -0.5073(2) 0.31803(14) 0.4033(2) 0.0283(4) Uani 1 d . .
H12A H -0.4229(26) 0.2822(15) 0.4479(14) 0.020(5) Uiso 1 d . .
H12B H -0.4882(28) 0.2939(16) 0.3452(17) 0.032(6) Uiso 1 d . .
C22 C -0.6845(2) 0.28829(13) 0.44988(14) 0.0277(4) Uani 1 d . .
C32 C -0.7103(3) 0.30598(14) 0.55264(15) 0.0286(4) Uani 1 d . .
H32D H -0.8130(32) 0.2821(17) 0.5811(17) 0.035(6) Uiso 1 d . .
H32E H -0.6234(31) 0.2718(17) 0.5940(17) 0.036(6) Uiso 1 d . .
C42 C -0.7098(3) 0.4352(2) 0.65357(14) 0.0296(4) Uani 1 d . .
H42A H -0.6236(29) 0.3931(17) 0.6872(16) 0.030(5) Uiso 1 d . .
H42B H -0.8139(32) 0.4148(17) 0.6843(17) 0.037(6) Uiso 1 d . .
C52 C -0.6878(2) 0.5463(2) 0.6463(2) 0.0290(4) Uani 1 d . .
H52A H -0.7664(29) 0.5882(17) 0.5999(16) 0.032(6) Uiso 1 d . .
H52B H -0.7085(28) 0.5620(16) 0.7053(17) 0.031(6) Uiso 1 d . .
C62 C -0.8331(3) 0.3363(2) 0.3874(2) 0.0339(4) Uani 1 d . .
H62A H -0.9361(35) 0.3133(19) 0.4195(18) 0.044(7) Uiso 1 d . .
H62B H -0.8404(30) 0.4070(19) 0.3855(17) 0.038(6) Uiso 1 d . .
C72 C -0.8227(4) 0.3238(2) 0.2842(2) 0.0498(6) Uani 1 d . .
H72A H -0.9266(46) 0.3560(25) 0.2535(24) 0.077(10) Uiso 1 d . .
H72B H -0.8069(41) 0.2556(26) 0.2796(23) 0.072(9) Uiso 1 d . .
H72C H -0.7312(40) 0.3569(22) 0.2491(21) 0.055(8) Uiso 1 d . .
Cl1 Cl 0.33726(6) 0.11148(4) 0.83189(4) 0.03355(14) Uani 1 d . .
O11 O 0.4452(3) 0.18566(15) 0.77640(14) 0.0649(5) Uani 1 d . .
O12 O 0.4330(2) 0.05118(15) 0.90914(15) 0.0625(5) Uani 1 d . .
O13 O 0.2839(3) 0.0482(2) 0.7734(2) 0.0746(6) Uani 1 d . .
O14 O 0.1921(3) 0.1537(2) 0.8740(2) 0.0852(7) Uani 1 d . .
Cl2 Cl -0.18804(6) 0.35532(3) 1.64217(3) 0.02946(13) Uani 1 d . .
O21 O -0.0821(2) 0.42150(11) 1.57220(11) 0.0420(4) Uani 1 d . .
O22 O -0.2286(3) 0.39903(14) 1.72312(12) 0.0556(5) Uani 1 d . .
O23 O -0.3429(2) 0.3462(2) 1.59741(14) 0.0591(5) Uani 1 d . .
O24 O -0.1022(3) 0.25949(13) 1.67001(14) 0.0603(5) Uani 1 d . .
Cl3 Cl -0.75967(8) 0.44262(4) 0.91811(4) 0.0433(2) Uani 1 d . .
O31 O -0.7888(3) 0.54985(15) 0.8965(2) 0.0766(6) Uani 1 d . .
O32 O -0.8857(3) 0.4026(2) 0.87043(15) 0.0647(5) Uani 1 d . .
O33 O -0.5944(3) 0.4193(2) 0.8783(2) 0.0804(7) Uani 1 d . .
O34 O -0.7749(4) 0.4047(2) 1.0184(2) 0.1009(9) Uani 1 d . .
Cl4 Cl 0.11619(7) 0.91005(4) 0.61529(4) 0.0439(2) Uani 1 d . .
O41 O 0.2362(3) 0.9818(2) 0.57080(15) 0.0686(6) Uani 1 d . .
O42 O 0.1815(3) 0.8516(2) 0.70226(15) 0.0722(6) Uani 1 d . .
O43 O 0.0889(3) 0.8483(2) 0.5488(2) 0.0787(7) Uani 1 d . .
O44 O -0.0429(3) 0.9564(2) 0.6367(2) 0.0948(9) Uani 1 d . .
O1 O -0.5682(3) 0.08838(15) 0.31464(15) 0.0498(4) Uani 1 d . .
H11A H -0.5866(50) 0.0332(31) 0.3382(27) 0.083(13) Uiso 1 d . .
H11B H -0.4674(61) 0.0891(31) 0.3102(30) 0.102(15) Uiso 1 d . .
O2 O 0.3881(3) 0.88545(15) 0.4044(2) 0.0533(5) Uani 1 d . .
H21A H 0.3086(50) 0.8812(27) 0.4321(27) 0.070(13) Uiso 1 d . .
H21B H 0.3594(71) 0.8525(40) 0.3728(39) 0.136(22) Uiso 1 d . .

loop_
_atom_type_symbol
_atom_type_description
_atom_type_scat_dispersion_real
_atom_type_scat_dispersion_imag
_atom_type_scat_source
C C 0.0033 0.0016 'International Tables Vol C Tables 4.2.6.8 and 6.1.1.4'
H H 0.0000 0.0000 'International Tables Vol C Tables 4.2.6.8 and 6.1.1.4'
Cl Cl 0.1484 0.1585 'International Tables Vol C Tables 4.2.6.8 and 6.1.1.4'
N N 0.0061 0.0033 'International Tables Vol C Tables 4.2.6.8 and 6.1.1.4'
O O 0.0106 0.0060 'International Tables Vol C Tables 4.2.6.8 and 6.1.1.4'

loop_
_geom_angle_atom_site_label_1
_geom_angle_atom_site_label_2
_geom_angle_atom_site_label_3
_geom_angle
_geom_angle_site_symmetry_1
_geom_angle_site_symmetry_3
_geom_angle_publ_flag
C31 N11 C41 114.3(2) . . yes
C31 N11 H111 106.0(16) . . ?
C41 N11 H111 113.3(16) . . ?
C31 N11 H112 112.4(17) . . ?
C41 N11 H112 107.1(17) . . ?
H111 N11 H112 103.3(23) . . ?
C11 N21 C51 111.1(2) . 2 yes
C11 N21 H21 107.1(15) . . ?
C51 N21 H21 106.6(15) 2 . ?
C21 N31 H311 113.6(19) . . ?
C21 N31 H312 109.8(16) . . ?
H311 N31 H312 109.4(24) . . ?
C21 N31 H313 111.8(17) . . ?
H311 N31 H313 108.7(25) . . ?
H312 N31 H313 102.9(24) . . ?
N21 C11 C21 111.5(2) . . yes
N21 C11 H11A 107.9(14) . . ?
C21 C11 H11A 106.8(14) . . ?
N21 C11 H11B 110.3(12) . . ?
C21 C11 H11B 111.5(13) . . ?
H11A C11 H11B 108.6(19) . . ?
N31 C21 C31 104.6(2) . . yes
N31 C21 C61 107.8(2) . . yes
C31 C21 C61 111.1(2) . . yes
N31 C21 C11 105.6(2) . . yes
C31 C21 C11 112.1(2) . . yes
C61 C21 C11 114.8(2) . . yes
N11 C31 C21 111.7(2) . . yes
N11 C31 H31D 107.3(13) . . ?
C21 C31 H31D 111.6(13) . . ?
N11 C31 H31E 105.0(13) . . ?
C21 C31 H31E 111.3(14) . . ?
H31D C31 H31E 109.7(18) . . ?
N11 C41 C51 110.8(2) . . yes
N11 C41 H41A 108.5(14) . . ?
C51 C41 H41A 112.0(14) . . ?
N11 C41 H41B 107.1(14) . . ?
C51 C41 H41B 111.0(14) . . ?
H41A C41 H41B 107.2(20) . . ?
N21 C51 C41 110.4(2) 2 . yes
N21 C51 H51A 106.1(15) 2 . ?
C41 C51 H51A 111.6(14) . . ?
N21 C51 H51B 110.4(13) 2 . ?
C41 C51 H51B 108.2(13) . . ?
H51A C51 H51B 110.1(20) . . ?
C71 C61 C21 116.1(2) . . yes
C71 C61 H61A 107.8(13) . . ?
C21 C61 H61A 108.9(14) . . ?
C71 C61 H61B 106.8(15) . . ?
C21 C61 H61B 108.3(16) . . ?
H61A C61 H61B 108.7(21) . . ?
C61 C71 H71A 109.5(20) . . ?
C61 C71 H71B 112.1(17) . . ?
H71A C71 H71B 98.5(25) . . ?
C61 C71 H71C 115.0(19) . . ?
H71A C71 H71C 109.3(27) . . ?
H71B C71 H71C 111.3(26) . . ?
C32 N12 C42 114.8(2) . . yes
C32 N12 H121 105.6(16) . . ?
C42 N12 H121 111.1(16) . . ?
C32 N12 H122 109.4(15) . . ?
C42 N12 H122 107.6(15) . . ?
H121 N12 H122 108.2(22) . . ?
C12 N22 C52 111.38(15) . 2_466 ?
C12 N22 H22 110.0(15) . . ?
C52 N22 H22 105.5(15) 2_466 . ?
C22 N32 H321 116.3(16) . . ?
C22 N32 H322 112.8(21) . . ?
H321 N32 H322 106.7(27) . . ?
C22 N32 H323 111.3(17) . . ?
H321 N32 H323 100.9(22) . . ?
H322 N32 H323 107.9(26) . . ?
N22 C12 C22 111.33(15) . . yes
N22 C12 H12A 108.5(12) . . ?
C22 C12 H12A 106.6(11) . . ?
N22 C12 H12B 113.5(13) . . ?
C22 C12 H12B 109.7(14) . . ?
H12A C12 H12B 106.7(17) . . ?
N32 C22 C62 109.0(2) . . yes
N32 C22 C32 103.9(2) . . yes
C62 C22 C32 111.5(2) . . yes
N32 C22 C12 105.6(2) . . yes
C62 C22 C12 113.5(2) . . yes
C32 C22 C12 112.7(2) . . yes
N12 C32 C22 112.3(2) . . yes
N12 C32 H32D 108.2(14) . . ?
C22 C32 H32D 111.1(14) . . ?
N12 C32 H32E 106.3(14) . . ?
C22 C32 H32E 112.4(14) . . ?
H32D C32 H32E 106.2(20) . . ?
N12 C42 C52 109.8(2) . . yes
N12 C42 H42A 107.3(13) . . ?
C52 C42 H42A 113.6(14) . . ?
N12 C42 H42B 107.1(15) . . ?
C52 C42 H42B 111.7(14) . . ?
H42A C42 H42B 107.0(19) . . ?
N22 C52 C42 110.6(2) 2_466 . ?
N22 C52 H52A 106.5(13) 2_466 . ?
C42 C52 H52A 111.0(13) . . ?
N22 C52 H52B 109.1(14) 2_466 . ?
C42 C52 H52B 110.4(14) . . ?
H52A C52 H52B 109.1(18) . . ?
C72 C62 C22 116.5(2) . . yes
C72 C62 H62A 111.4(16) . . ?
C22 C62 H62A 108.6(15) . . ?
C72 C62 H62B 107.4(14) . . ?
C22 C62 H62B 108.3(14) . . ?
H62A C62 H62B 103.9(20) . . ?
C62 C72 H72A 107.9(19) . . ?
C62 C72 H72B 112.8(19) . . ?
H72A C72 H72B 112.0(27) . . ?
C62 C72 H72C 111.5(18) . . ?
H72A C72 H72C 106.4(26) . . ?
H72B C72 H72C 106.2(26) . . ?
O14 Cl1 O13 109.10(14) . . ?
O14 Cl1 O11 112.9(2) . . ?
O13 Cl1 O11 110.09(13) . . ?
O14 Cl1 O12 107.24(14) . . ?
O13 Cl1 O12 109.03(14) . . ?
O11 Cl1 O12 108.43(11) . . ?
O24 Cl2 O22 111.14(11) . . ?
O24 Cl2 O23 110.10(13) . . ?
O22 Cl2 O23 108.76(12) . . ?
O24 Cl2 O21 109.83(10) . . ?
O22 Cl2 O21 109.55(11) . . ?
O23 Cl2 O21 107.38(10) . . ?
O34 Cl3 O33 112.2(2) . . ?
O34 Cl3 O32 110.7(2) . . ?
O33 Cl3 O32 108.48(13) . . ?
O34 Cl3 O31 110.0(2) . . ?
O33 Cl3 O31 108.3(2) . . ?
O32 Cl3 O31 107.00(14) . . ?
O44 Cl4 O41 111.9(2) . . ?
O44 Cl4 O42 108.80(14) . . ?
O41 Cl4 O42 109.28(13) . . ?
O44 Cl4 O43 107.9(2) . . ?
O41 Cl4 O43 107.75(13) . . ?
O42 Cl4 O43 111.24(15) . . ?
H11A O1 H11B 104.4(39) . . ?
H21A O2 H21B 91.6(46) . . ?

loop_
_geom_bond_atom_site_label_1
_geom_bond_atom_site_label_2
_geom_bond_distance
_geom_bond_site_symmetry_2
_geom_bond_publ_flag
N11 C31 1.491(2) . yes
N11 C41 1.491(3) . yes
N11 H111 0.88(3) . yes
N11 H112 0.81(3) . yes
N21 C11 1.471(2) . yes
N21 C51 1.472(2) 2 yes
N21 H21 0.86(2) . ?
N31 C21 1.520(2) . yes
N31 H311 0.88(3) . ?
N31 H312 0.87(3) . ?
N31 H313 0.88(3) . ?
C11 C21 1.537(3) . yes
C11 H11A 0.93(3) . ?
C11 H11B 0.94(2) . ?
C21 C31 1.531(3) . yes
C21 C61 1.535(3) . yes
C31 H31D 0.97(2) . ?
C31 H31E 0.90(2) . ?
C41 C51 1.513(3) . yes
C41 H41A 0.93(2) . ?
C41 H41B 0.92(2) . ?
C51 N21 1.472(2) 2 yes
C51 H51A 0.88(2) . ?
C51 H51B 0.93(2) . ?
C61 C71 1.515(3) . yes
C61 H61A 1.00(3) . ?
C61 H61B 0.90(3) . ?
C71 H71A 0.93(4) . ?
C71 H71B 0.98(3) . ?
C71 H71C 0.95(4) . ?
N12 C32 1.485(2) . yes
N12 C42 1.493(2) . yes
N12 H121 0.84(3) . ?
N12 H122 0.82(2) . ?
N22 C12 1.465(2) . yes
N22 C52 1.473(2) 2_466 ?
N22 H22 0.83(2) . ?
N32 C22 1.511(2) . yes
N32 H321 0.97(3) . ?
N32 H322 0.88(4) . ?
N32 H323 0.85(3) . ?
C12 C22 1.541(3) . yes
C12 H12A 0.98(2) . ?
C12 H12B 0.96(2) . ?
C22 C62 1.532(3) . yes
C22 C32 1.535(3) . yes
C32 H32D 0.92(3) . ?
C32 H32E 0.96(2) . ?
C42 C52 1.513(3) . yes
C42 H42A 0.94(2) . ?
C42 H42B 0.93(3) . ?
C52 N22 1.473(2) 2_466 ?
C52 H52A 0.99(2) . ?
C52 H52B 0.91(2) . ?
C62 C72 1.515(3) . yes
C62 H62A 0.94(3) . ?
C62 H62B 0.96(2) . ?
C72 H72A 0.98(4) . ?
C72 H72B 0.95(3) . ?
C72 H72C 0.93(3) . ?
Cl1 O14 1.406(2) . ?
Cl1 O13 1.420(2) . ?
Cl1 O11 1.425(2) . ?
Cl1 O12 1.439(2) . ?
Cl2 O24 1.417(2) . ?
Cl2 O22 1.423(2) . ?
Cl2 O23 1.429(2) . ?
Cl2 O21 1.4451(15) . ?
Cl3 O34 1.408(2) . ?
Cl3 O33 1.429(2) . ?
Cl3 O32 1.431(2) . ?
Cl3 O31 1.431(2) . ?
Cl4 O44 1.411(2) . ?
Cl4 O41 1.417(2) . ?
Cl4 O42 1.421(2) . ?
Cl4 O43 1.432(2) . ?
O1 H11A 0.77(4) . ?
O1 H11B 0.79(5) . ?
O2 H21A 0.72(4) . ?
O2 H21B 0.75(6) . ?
